data_7128185
loop_
_publ_author_name
'L\"owe, Pawel'
'Witteler, Tim'
'Dielmann, Fabian'

_publ_section_title
;
 Lewis base-free thiophosphonium ion: a cationic sulfur atom transfer
 reagent.
;
_journal_issue 41
_journal_name_full 'Chemical communications (Cambridge, England)'
_journal_page_first 5043
_journal_page_last 5046
_journal_paper_doi 10.1039/d1cc01273h
_journal_volume 57
_journal_year 2021
_chemical_formula_moiety 'C54 H72 Cl N6 P S, 0.25(C6 H14)'
_chemical_formula_sum 'C55.5 H75.5 Cl N6 P S'
_chemical_formula_weight 925.19
_space_group_crystal_system triclinic
_space_group_IT_number 2
_space_group_name_Hall '-P 1'
_space_group_name_H-M_alt 'P -1'
_atom_sites_solution_hydrogens geom
_atom_sites_solution_primary dual
_audit_creation_date 2018-05-04
_audit_creation_method
;
Olex2 1.2
(compiled 2018.04.26 svn.r3504 for OlexSys, GUI svn.r5492)
;
_audit_update_record
;
2021-01-20 deposited with the CCDC.	2021-04-16 downloaded from the CCDC.
;
_cell_angle_alpha 97.8224(10)
_cell_angle_beta 104.4821(10)
_cell_angle_gamma 96.7163(11)
_cell_formula_units_Z 4
_cell_length_a 12.5153(3)
_cell_length_b 20.6933(4)
_cell_length_c 21.8690(5)
_cell_measurement_reflns_used 9466
_cell_measurement_temperature 100(2)
_cell_measurement_theta_max 29.577
_cell_measurement_theta_min 2.382
_cell_volume 5365.0(2)
_computing_cell_refinement 'SAINT v8.37A (Bruker, 2015)'
_computing_data_reduction 'SAINT v8.37A (Bruker, 2015)'
_computing_molecular_graphics 'Olex2 (Dolomanov et al., 2009)'
_computing_publication_material 'Olex2 (Dolomanov et al., 2009)'
_computing_structure_refinement 'ShelXL (Sheldrick, 2015)'
_computing_structure_solution 'XT (Sheldrick, 2015)'
_diffrn_ambient_temperature 100
_diffrn_measured_fraction_theta_full 0.998
_diffrn_measured_fraction_theta_max 0.994
_diffrn_measurement_device_type 'Bruker APEX-II CCD'
_diffrn_measurement_method '\f and \w scans'
_diffrn_radiation_type MoK\a
_diffrn_radiation_wavelength 0.71073
_diffrn_reflns_av_R_equivalents 0.0252
_diffrn_reflns_av_unetI/netI 0.0279
_diffrn_reflns_Laue_measured_fraction_full 0.998
_diffrn_reflns_Laue_measured_fraction_max 0.994
_diffrn_reflns_limit_h_max 17
_diffrn_reflns_limit_h_min -17
_diffrn_reflns_limit_k_max 28
_diffrn_reflns_limit_k_min -28
_diffrn_reflns_limit_l_max 30
_diffrn_reflns_limit_l_min -30
_diffrn_reflns_number 92726
_diffrn_reflns_point_group_measured_fraction_full 0.998
_diffrn_reflns_point_group_measured_fraction_max 0.994
_diffrn_reflns_theta_full 25.242
_diffrn_reflns_theta_max 29.584
_diffrn_reflns_theta_min 1.702
_diffrn_standards_number 0
_exptl_absorpt_coefficient_mu 0.181
_exptl_absorpt_correction_T_max 1.0000
_exptl_absorpt_correction_T_min 0.8964
_exptl_absorpt_correction_type multi-scan
_exptl_absorpt_process_details
'SADABS-2016/2 (Bruker,2016/2) was used for absorption correction. wR2(int) was 0.1182 before and 0.0303 after correction. The Ratio of minimum to maximum transmission is 0.8964. The \l/2 correction factor is Not present.'
_exptl_crystal_colour colourless
_exptl_crystal_colour_primary colourless
_exptl_crystal_density_diffrn 1.145
_exptl_crystal_description plate
_exptl_crystal_F_000 1994
_exptl_crystal_size_max 0.29
_exptl_crystal_size_mid 0.28
_exptl_crystal_size_min 0.08
_refine_diff_density_max 0.545
_refine_diff_density_min -0.288
_refine_diff_density_rms 0.050
_refine_ls_extinction_method none
_refine_ls_goodness_of_fit_ref 1.029
_refine_ls_hydrogen_treatment constr
_refine_ls_matrix_type full
_refine_ls_number_parameters 1302
_refine_ls_number_reflns 29960
_refine_ls_number_restraints 60
_refine_ls_restrained_S_all 1.036
_refine_ls_R_factor_all 0.0495
_refine_ls_R_factor_gt 0.0406
_refine_ls_shift/su_max 0.002
_refine_ls_shift/su_mean 0.000
_refine_ls_structure_factor_coef Fsqd
_refine_ls_weighting_details 'w=1/[\s^2^(Fo^2^)+(0.0525P)^2^+2.2082P] where P=(Fo^2^+2Fc^2^)/3'
_refine_ls_weighting_scheme calc
_refine_ls_wR_factor_gt 0.1040
_refine_ls_wR_factor_ref 0.1095
_reflns_Friedel_coverage 0.000
_reflns_number_gt 25435
_reflns_number_total 29960
_reflns_threshold_expression 'I > 2\s(I)'
_cod_data_source_file d1cc01273h2.cif
_cod_data_source_block compound3
_cod_depositor_comments 'Adding full bibliography for 7128183--7128185.cif.'
_cod_original_formula_sum 'C55.50 H75.50 Cl N6 P S'
_cod_database_code 7128185
_shelxl_version_number 2013-4
_shelx_space_group_comment
;
The symmetry employed for this shelxl refinement is uniquely defined
by the following loop, which should always be used as a source of
symmetry information in preference to the above space-group names.
They are only intended as comments.
;
_shelx_estimated_absorpt_t_max 0.986
_shelx_estimated_absorpt_t_min 0.949
_olex2_refinement_description
;
1. Fixed Uiso
 At 1.2 times of:
  All C(H) groups, All C(H,H) groups
 At 1.5 times of:
  All C(H,H,H) groups
2. Shared sites
{S1, Cl1A}
{Cl1, S1A}
3. Uiso/Uaniso restraints and constraints
Uanis(Cl2) \\sim Ueq, Uanis(S2A) \\sim Ueq, Uanis(P2) \\sim Ueq, Uanis(P2A)
\\sim Ueq, Uanis(P1) \\sim Ueq, Uanis(P1A) \\sim Ueq, Uanis(N7) \\sim Ueq,
Uanis(N7A) \\sim Ueq, Uanis(Cl2A) \\sim Ueq, Uanis(S2) \\sim Ueq: with sigma of
0.001 and sigma for terminal atoms of 0.002
Uanis(S1) = Uanis(Cl1A)
Uanis(Cl1) = Uanis(S1A)
4. Others
 Sof(C5BA)=Sof(H5BA)=Sof(H5BB)=Sof(H5BC)=Sof(C9AA)=Sof(H9AA)=Sof(H9AB)=
 Sof(H9AC)=Sof(H25A)=1-FVAR(1)
 Sof(H25)=Sof(C26)=Sof(H26A)=Sof(H26B)=Sof(H26C)=Sof(C27)=Sof(H27A)=Sof(H27B)=
 Sof(H27C)=FVAR(1)
 Sof(Cl1A)=Sof(S1A)=Sof(P1A)=1-FVAR(2)
 Sof(Cl1)=Sof(S1)=Sof(P1)=FVAR(2)
 Sof(Cl2)=Sof(S2)=Sof(P2)=Sof(N7)=Sof(N10)=1-FVAR(3)
 Sof(Cl2A)=Sof(S2A)=Sof(P2A)=Sof(N7A)=Sof(N10A)=FVAR(3)
 Sof(C67B)=Sof(H67B)=Sof(C69B)=Sof(H69A)=Sof(H69B)=Sof(H69C)=Sof(C68A)=
 Sof(H68D)=Sof(H68E)=Sof(H68F)=1-FVAR(4)
 Sof(C68B)=Sof(H68A)=Sof(H68B)=Sof(H68C)=Sof(C67A)=Sof(H67A)=Sof(C69A)=
 Sof(H69D)=Sof(H69E)=Sof(H69F)=FVAR(4)
5.a Ternary CH refined with riding coordinates:
 C10(H10), C13(H13), C22(H22), C25(H25), C25(H25A), C37(H37), C40(H40),
 C49(H49), C52(H52), C64(H64), C67B(H67B), C76(H76), C79(H79), C91(H91),
 C94(H94), C103(H103), C106(H106), C67A(H67A)
5.b Secondary CH2 refined with riding coordinates:
 C110(H11D,H11E), C111(H11F,H11G)
5.c Aromatic/amide H refined with riding coordinates:
 C2(H2), C3(H3), C6(H6), C7(H7), C8(H8), C18(H18), C19(H19), C20(H20),
 C29(H29), C30(H30), C33(H33), C34(H34), C35(H35), C45(H45), C46(H46), C47(H47),
  C56(H56), C57(H57), C60(H60), C61(H61), C62(H62), C72(H72), C73(H73),
 C74(H74), C83(H83), C84(H84), C87(H87), C88(H88), C89(H89), C99(H99),
 C100(H100), C101(H101)
5.d Idealised Me refined as rotating group:
 C5BA(H5BA,H5BB,H5BC), C9AA(H9AA,H9AB,H9AC), C11(H11A,H11B,H11C), C12(H12A,
 H12B,H12C), C14(H14A,H14B,H14C), C15(H15A,H15B,H15C), C23(H23A,H23B,H23C),
 C24(H24A,H24B,H24C), C26(H26A,H26B,H26C), C27(H27A,H27B,H27C), C38(H38A,H38B,
 H38C), C39(H39A,H39B,H39C), C41(H41A,H41B,H41C), C42(H42A,H42B,H42C), C50(H50A,
 H50B,H50C), C51(H51A,H51B,H51C), C53(H53A,H53B,H53C), C54(H54A,H54B,H54C),
 C65(H65A,H65B,H65C), C66(H66A,H66B,H66C), C68B(H68A,H68B,H68C), C69B(H69A,H69B,
 H69C), C77(H77A,H77B,H77C), C78(H78A,H78B,H78C), C80(H80A,H80B,H80C), C81(H81A,
 H81B,H81C), C92(H92A,H92B,H92C), C93(H93A,H93B,H93C), C95(H95A,H95B,H95C),
 C96(H96A,H96B,H96C), C104(H10A,H10B,H10C), C105(H10D,H10E,H10F), C107(H10G,
 H10H,H10I), C108(H10J,H10K,H10L), C109(H10M,H10N,H10O), C69A(H69D,H69E,H69F),
 C68A(H68D,H68E,H68F)
;
_olex2_submission_special_instructions 'No special instructions were received'

loop_
_space_group_symop_operation_xyz
'x, y, z'
'-x, -y, -z'

loop_
_atom_site_label
_atom_site_type_symbol
_atom_site_fract_x
_atom_site_fract_y
_atom_site_fract_z
_atom_site_U_iso_or_equiv
_atom_site_adp_type
_atom_site_occupancy
_atom_site_site_symmetry_order
_atom_site_calc_flag
_atom_site_refinement_flags_posn
_atom_site_refinement_flags_adp
_atom_site_refinement_flags_occupancy
_atom_site_disorder_assembly
_atom_site_disorder_group
Cl1 Cl 0.46830(3) 0.12640(2) 0.59059(2) 0.02191(7) Uani 0.634(15) 1 d . . P A 1
Cl1A Cl 0.55531(3) 0.24964(2) 0.70981(2) 0.02350(8) Uani 0.366(15) 1 d . . P A 2
S1 S 0.55531(3) 0.24964(2) 0.70981(2) 0.02350(8) Uani 0.634(15) 1 d . . P A 1
S1A S 0.46830(3) 0.12640(2) 0.59059(2) 0.02191(7) Uani 0.366(15) 1 d . . P A 2
P1 P 0.4868(2) 0.23126(16) 0.61815(15) 0.0126(3) Uani 0.634(15) 1 d . U P A 1
P1A P 0.4800(4) 0.2211(3) 0.6094(3) 0.0135(5) Uani 0.366(15) 1 d . U P A 2
N1 N 0.36788(8) 0.25351(5) 0.59754(5) 0.01648(18) Uani 1 1 d . . . . .
N2 N 0.21267(8) 0.20754(5) 0.63386(4) 0.01548(18) Uani 1 1 d . . . . .
N3 N 0.26641(8) 0.31403(5) 0.65701(5) 0.01812(19) Uani 1 1 d . . . . .
N4 N 0.55385(8) 0.25708(5) 0.57065(5) 0.01644(18) Uani 1 1 d . . . . .
N5 N 0.62994(8) 0.20948(5) 0.48971(4) 0.01415(17) Uani 1 1 d . . . . .
N6 N 0.74390(8) 0.23343(5) 0.58545(4) 0.01669(18) Uani 1 1 d . . . . .
C1 C 0.29169(9) 0.25671(5) 0.62866(5) 0.01413(19) Uani 1 1 d . . . . .
C2 C 0.13870(10) 0.23482(6) 0.66423(6) 0.0208(2) Uani 1 1 d . . . . .
H2 H 0.0762 0.2113 0.6733 0.025 Uiso 1 1 calc R . . . .
C3 C 0.17190(11) 0.30049(7) 0.67833(6) 0.0232(2) Uani 1 1 d . . . . .
H3 H 0.1371 0.3319 0.6991 0.028 Uiso 1 1 calc R . . . .
C4 C 0.19811(9) 0.13933(6) 0.60439(5) 0.0155(2) Uani 1 1 d . . . . .
C5 C 0.22626(9) 0.09217(6) 0.64363(6) 0.0182(2) Uani 1 1 d . . . . .
C5BA C 0.2589(16) 0.3903(16) 0.4828(9) 0.066(7) Uani 0.166(11) 1 d . . P B 2
H5BA H 0.2555 0.4364 0.4777 0.098 Uiso 0.166(11) 1 calc GR . P B 2
H5BB H 0.2084 0.3610 0.4451 0.098 Uiso 0.166(11) 1 calc GR . P B 2
H5BC H 0.3354 0.3815 0.4873 0.098 Uiso 0.166(11) 1 calc GR . P B 2
C6 C 0.20834(11) 0.02657(6) 0.61338(6) 0.0235(2) Uani 1 1 d . . . . .
H6 H 0.2245 -0.0069 0.6385 0.028 Uiso 1 1 calc R . . . .
C7 C 0.16749(11) 0.00912(6) 0.54743(7) 0.0260(3) Uani 1 1 d . . . . .
H7 H 0.1576 -0.0358 0.5278 0.031 Uiso 1 1 calc R . . . .
C8 C 0.14097(11) 0.05686(6) 0.51004(6) 0.0227(2) Uani 1 1 d . . . . .
H8 H 0.1130 0.0442 0.4649 0.027 Uiso 1 1 calc R . . . .
C9 C 0.15465(9) 0.12306(6) 0.53754(5) 0.0177(2) Uani 1 1 d . . . . .
C9AA C 0.1261(15) 0.3902(15) 0.5464(7) 0.069(7) Uani 0.166(11) 1 d . . P B 2
H9AA H 0.1036 0.3709 0.5807 0.104 Uiso 0.166(11) 1 calc GR . P B 2
H9AB H 0.0721 0.3713 0.5052 0.104 Uiso 0.166(11) 1 calc GR . P B 2
H9AC H 0.1285 0.4381 0.5545 0.104 Uiso 0.166(11) 1 calc GR . P B 2
C10 C 0.27537(10) 0.10980(7) 0.71597(6) 0.0216(2) Uani 1 1 d . . . . .
H10 H 0.2937 0.1590 0.7276 0.026 Uiso 1 1 calc R . . . .
C11 C 0.38308(11) 0.08127(7) 0.73863(6) 0.0263(3) Uani 1 1 d . . . . .
H11A H 0.3665 0.0329 0.7294 0.039 Uiso 1 1 calc GR . . . .
H11B H 0.4145 0.0961 0.7849 0.039 Uiso 1 1 calc GR . . . .
H11C H 0.4372 0.0965 0.7161 0.039 Uiso 1 1 calc GR . . . .
C12 C 0.19099(13) 0.08624(11) 0.75122(8) 0.0469(5) Uani 1 1 d . . . . .
H12A H 0.1269 0.1099 0.7418 0.070 Uiso 1 1 calc GR . . . .
H12B H 0.2265 0.0951 0.7975 0.070 Uiso 1 1 calc GR . . . .
H12C H 0.1654 0.0387 0.7370 0.070 Uiso 1 1 calc GR . . . .
C13 C 0.12384(10) 0.17385(6) 0.49480(6) 0.0205(2) Uani 1 1 d . . . . .
H13 H 0.1329 0.2176 0.5230 0.025 Uiso 1 1 calc R . . . .
C14 C 0.20122(12) 0.18054(8) 0.45102(6) 0.0293(3) Uani 1 1 d . . . . .
H14A H 0.2790 0.1912 0.4771 0.044 Uiso 1 1 calc GR . . . .
H14B H 0.1831 0.2159 0.4264 0.044 Uiso 1 1 calc GR . . . .
H14C H 0.1910 0.1388 0.4215 0.044 Uiso 1 1 calc GR . . . .
C15 C 0.00169(11) 0.15661(7) 0.45421(7) 0.0277(3) Uani 1 1 d . . . . .
H15A H -0.0071 0.1166 0.4226 0.042 Uiso 1 1 calc GR . . . .
H15B H -0.0187 0.1933 0.4320 0.042 Uiso 1 1 calc GR . . . .
H15C H -0.0471 0.1490 0.4821 0.042 Uiso 1 1 calc GR . . . .
C16 C 0.33031(11) 0.37782(6) 0.66108(6) 0.0212(2) Uani 1 1 d . . . . .
C17 C 0.40885(11) 0.40684(6) 0.71880(6) 0.0234(2) Uani 1 1 d . . . . .
C18 C 0.47485(12) 0.46637(7) 0.71928(8) 0.0315(3) Uani 1 1 d . . . . .
H18 H 0.5293 0.4875 0.7576 0.038 Uiso 1 1 calc R . . . .
C19 C 0.46214(14) 0.49499(7) 0.66494(8) 0.0369(3) Uani 1 1 d . . . . .
H19 H 0.5091 0.5349 0.6660 0.044 Uiso 1 1 calc R . . . .
C20 C 0.38173(15) 0.46610(7) 0.60918(8) 0.0373(3) Uani 1 1 d . . . . .
H20 H 0.3730 0.4869 0.5725 0.045 Uiso 1 1 calc R . . . .
C21 C 0.31315(13) 0.40687(7) 0.60595(7) 0.0288(3) Uani 1 1 d . . . . .
C22 C 0.41939(12) 0.37730(7) 0.77951(7) 0.0267(3) Uani 1 1 d . . . . .
H22 H 0.3899 0.3290 0.7668 0.032 Uiso 1 1 calc R . . . .
C23 C 0.54036(13) 0.38551(8) 0.82092(8) 0.0366(3) Uani 1 1 d . . . . .
H23A H 0.5875 0.3692 0.7945 0.055 Uiso 1 1 calc GR . . . .
H23B H 0.5433 0.3602 0.8559 0.055 Uiso 1 1 calc GR . . . .
H23C H 0.5675 0.4323 0.8388 0.055 Uiso 1 1 calc GR . . . .
C24 C 0.34759(13) 0.40876(8) 0.81915(7) 0.0330(3) Uani 1 1 d . . . . .
H24A H 0.3738 0.4564 0.8311 0.049 Uiso 1 1 calc GR . . . .
H24B H 0.3538 0.3892 0.8580 0.049 Uiso 1 1 calc GR . . . .
H24C H 0.2694 0.4007 0.7937 0.049 Uiso 1 1 calc GR . . . .
C25 C 0.22211(15) 0.37740(8) 0.54491(7) 0.0369(3) Uani 1 1 d . . . . .
H25 H 0.1831 0.3354 0.5525 0.044 Uiso 0.834(11) 1 calc R . P B 1
H25A H 0.2162 0.3285 0.5433 0.044 Uiso 0.166(11) 1 calc R . P B 2
C26 C 0.1329(2) 0.42485(16) 0.53022(16) 0.0448(8) Uani 0.834(11) 1 d . . P B 1
H26A H 0.1060 0.4362 0.5681 0.067 Uiso 0.834(11) 1 calc GR . P B 1
H26B H 0.0700 0.4027 0.4941 0.067 Uiso 0.834(11) 1 calc GR . P B 1
H26C H 0.1672 0.4652 0.5193 0.067 Uiso 0.834(11) 1 calc GR . P B 1
C27 C 0.2653(3) 0.36059(19) 0.48805(16) 0.0495(8) Uani 0.834(11) 1 d . . P B 1
H27A H 0.3041 0.4008 0.4793 0.074 Uiso 0.834(11) 1 calc GR . P B 1
H27B H 0.2028 0.3409 0.4507 0.074 Uiso 0.834(11) 1 calc GR . P B 1
H27C H 0.3175 0.3291 0.4968 0.074 Uiso 0.834(11) 1 calc GR . P B 1
C28 C 0.63546(9) 0.23379(5) 0.55218(5) 0.01325(19) Uani 1 1 d . . . . .
C29 C 0.73323(10) 0.19508(6) 0.48453(5) 0.0192(2) Uani 1 1 d . . . . .
H29 H 0.7509 0.1782 0.4463 0.023 Uiso 1 1 calc R . . . .
C30 C 0.80338(10) 0.20954(7) 0.54375(5) 0.0209(2) Uani 1 1 d . . . . .
H30 H 0.8799 0.2044 0.5551 0.025 Uiso 1 1 calc R . . . .
C31 C 0.53789(9) 0.21299(6) 0.43614(5) 0.0148(2) Uani 1 1 d . . . . .
C32 C 0.46670(9) 0.15504(6) 0.40303(5) 0.0167(2) Uani 1 1 d . . . . .
C33 C 0.38219(10) 0.16129(7) 0.34943(6) 0.0225(2) Uani 1 1 d . . . . .
H33 H 0.3327 0.1230 0.3249 0.027 Uiso 1 1 calc R . . . .
C34 C 0.36924(11) 0.22215(7) 0.33141(6) 0.0257(3) Uani 1 1 d . . . . .
H34 H 0.3103 0.2253 0.2954 0.031 Uiso 1 1 calc R . . . .
C35 C 0.44171(11) 0.27844(7) 0.36553(6) 0.0249(3) Uani 1 1 d . . . . .
H35 H 0.4318 0.3199 0.3528 0.030 Uiso 1 1 calc R . . . .
C36 C 0.52907(10) 0.27507(6) 0.41834(5) 0.0193(2) Uani 1 1 d . . . . .
C37 C 0.48228(10) 0.08786(6) 0.42100(6) 0.0213(2) Uani 1 1 d . . . . .
H37 H 0.5372 0.0950 0.4642 0.026 Uiso 1 1 calc R . . . .
C38 C 0.53160(14) 0.04840(7) 0.37299(8) 0.0344(3) Uani 1 1 d . . . . .
H38A H 0.4801 0.0418 0.3300 0.052 Uiso 1 1 calc GR . . . .
H38B H 0.5426 0.0054 0.3854 0.052 Uiso 1 1 calc GR . . . .
H38C H 0.6036 0.0728 0.3730 0.052 Uiso 1 1 calc GR . . . .
C39 C 0.37389(12) 0.04805(7) 0.42501(7) 0.0295(3) Uani 1 1 d . . . . .
H39A H 0.3460 0.0721 0.4580 0.044 Uiso 1 1 calc GR . . . .
H39B H 0.3885 0.0050 0.4361 0.044 Uiso 1 1 calc GR . . . .
H39C H 0.3179 0.0416 0.3835 0.044 Uiso 1 1 calc GR . . . .
C40 C 0.61400(12) 0.33623(6) 0.45260(6) 0.0254(3) Uani 1 1 d . . . . .
H40 H 0.6687 0.3227 0.4885 0.030 Uiso 1 1 calc R . . . .
C41 C 0.67958(14) 0.36114(7) 0.40766(7) 0.0332(3) Uani 1 1 d . . . . .
H41A H 0.7148 0.3254 0.3907 0.050 Uiso 1 1 calc GR . . . .
H41B H 0.7374 0.3984 0.4314 0.050 Uiso 1 1 calc GR . . . .
H41C H 0.6285 0.3755 0.3721 0.050 Uiso 1 1 calc GR . . . .
C42 C 0.56054(16) 0.39041(8) 0.48220(8) 0.0389(4) Uani 1 1 d . . . . .
H42A H 0.5052 0.4044 0.4483 0.058 Uiso 1 1 calc GR . . . .
H42B H 0.6183 0.4282 0.5046 0.058 Uiso 1 1 calc GR . . . .
H42C H 0.5237 0.3735 0.5128 0.058 Uiso 1 1 calc GR . . . .
C43 C 0.80007(9) 0.25594(6) 0.65249(5) 0.0190(2) Uani 1 1 d . . . . .
C44 C 0.83319(10) 0.20783(7) 0.68918(5) 0.0211(2) Uani 1 1 d . . . . .
C45 C 0.90657(11) 0.23035(8) 0.75017(6) 0.0283(3) Uani 1 1 d . . . . .
H45 H 0.9329 0.1992 0.7761 0.034 Uiso 1 1 calc R . . . .
C46 C 0.94153(11) 0.29707(8) 0.77342(6) 0.0316(3) Uani 1 1 d . . . . .
H46 H 0.9933 0.3112 0.8144 0.038 Uiso 1 1 calc R . . . .
C47 C 0.90128(12) 0.34323(8) 0.73716(6) 0.0295(3) Uani 1 1 d . . . . .
H47 H 0.9226 0.3889 0.7546 0.035 Uiso 1 1 calc R . . . .
C48 C 0.82971(11) 0.32373(7) 0.67527(6) 0.0238(3) Uani 1 1 d . . . . .
C49 C 0.79018(10) 0.13474(7) 0.66603(6) 0.0225(2) Uani 1 1 d . . . . .
H49 H 0.7305 0.1299 0.6248 0.027 Uiso 1 1 calc R . . . .
C50 C 0.88182(12) 0.09598(8) 0.65288(8) 0.0351(3) Uani 1 1 d . . . . .
H50A H 0.9129 0.1141 0.6208 0.053 Uiso 1 1 calc GR . . . .
H50B H 0.8498 0.0494 0.6368 0.053 Uiso 1 1 calc GR . . . .
H50C H 0.9412 0.0997 0.6927 0.053 Uiso 1 1 calc GR . . . .
C51 C 0.73731(12) 0.10574(7) 0.71435(7) 0.0290(3) Uani 1 1 d . . . . .
H51A H 0.7952 0.1070 0.7542 0.043 Uiso 1 1 calc GR . . . .
H51B H 0.7022 0.0599 0.6965 0.043 Uiso 1 1 calc GR . . . .
H51C H 0.6806 0.1318 0.7232 0.043 Uiso 1 1 calc GR . . . .
C52 C 0.78822(12) 0.37399(7) 0.63427(7) 0.0292(3) Uani 1 1 d . . . . .
H52 H 0.7151 0.3528 0.6036 0.035 Uiso 1 1 calc R . . . .
C53 C 0.76808(17) 0.43623(9) 0.67317(9) 0.0466(4) Uani 1 1 d . . . . .
H53A H 0.7168 0.4240 0.6985 0.070 Uiso 1 1 calc GR . . . .
H53B H 0.7352 0.4650 0.6440 0.070 Uiso 1 1 calc GR . . . .
H53C H 0.8393 0.4596 0.7020 0.070 Uiso 1 1 calc GR . . . .
C54 C 0.86938(16) 0.39132(9) 0.59463(8) 0.0427(4) Uani 1 1 d . . . . .
H54A H 0.9428 0.4110 0.6235 0.064 Uiso 1 1 calc GR . . . .
H54B H 0.8408 0.4229 0.5675 0.064 Uiso 1 1 calc GR . . . .
H54C H 0.8764 0.3511 0.5675 0.064 Uiso 1 1 calc GR . . . .
Cl2 Cl 0.3326(3) 0.85907(17) 0.91471(15) 0.0250(4) Uani 0.597(12) 1 d . U P C 2
Cl2A Cl 0.3394(4) 0.7080(3) 0.91878(17) 0.0188(5) Uani 0.403(12) 1 d . U P C 1
S2 S 0.3306(3) 0.7013(2) 0.91919(16) 0.0312(6) Uani 0.597(12) 1 d . U P C 2
S2A S 0.3073(5) 0.8632(2) 0.9106(3) 0.0270(6) Uani 0.403(12) 1 d . U P C 1
P2 P 0.2392(3) 0.77077(18) 0.92127(19) 0.0108(3) Uani 0.597(12) 1 d . U P C 2
P2A P 0.2334(5) 0.7801(2) 0.9196(3) 0.0115(5) Uani 0.403(12) 1 d . U P C 1
N7 N 0.1997(3) 0.7861(2) 0.98567(17) 0.0138(6) Uani 0.597(12) 1 d . U P C 2
N7A N 0.1962(4) 0.7700(3) 0.9835(2) 0.0082(8) Uani 0.403(12) 1 d . U P C 1
N8 N 0.35635(7) 0.80700(5) 1.08193(4) 0.01290(17) Uani 1 1 d . . . . .
N9 N 0.20077(7) 0.74839(5) 1.08391(4) 0.01262(17) Uani 1 1 d . . . . .
N10 N 0.1256(7) 0.7661(3) 0.8651(4) 0.0158(9) Uani 0.597(12) 1 d . . P C 2
N10A N 0.1208(10) 0.7482(4) 0.8647(6) 0.0129(12) Uani 0.403(12) 1 d . . P C 1
N11 N 0.13634(8) 0.72670(5) 0.75482(4) 0.01689(19) Uani 1 1 d . . . . .
N12 N -0.01687(8) 0.75577(5) 0.77189(4) 0.01432(17) Uani 1 1 d . . . . .
C55 C 0.25114(9) 0.77887(5) 1.04394(5) 0.01209(18) Uani 1 1 d . . . . .
C56 C 0.36833(9) 0.79339(6) 1.14408(5) 0.0163(2) Uani 1 1 d . . . . .
H56 H 0.4329 0.8072 1.1793 0.020 Uiso 1 1 calc R . . . .
C57 C 0.27286(9) 0.75758(6) 1.14524(5) 0.0154(2) Uani 1 1 d . . . . .
H57 H 0.2572 0.7414 1.1812 0.018 Uiso 1 1 calc R . . . .
C58 C 0.43313(9) 0.85967(5) 1.07167(5) 0.01345(19) Uani 1 1 d . . . . .
C59 C 0.53356(9) 0.84573(6) 1.06006(5) 0.0151(2) Uani 1 1 d . . . . .
C60 C 0.61106(10) 0.89915(6) 1.05780(6) 0.0203(2) Uani 1 1 d . . . . .
H60 H 0.6804 0.8913 1.0504 0.024 Uiso 1 1 calc R . . . .
C61 C 0.58890(11) 0.96312(6) 1.06611(6) 0.0231(2) Uani 1 1 d . . . . .
H61 H 0.6425 0.9987 1.0640 0.028 Uiso 1 1 calc R . . . .
C62 C 0.48869(11) 0.97535(6) 1.07747(6) 0.0227(2) Uani 1 1 d . . . . .
H62 H 0.4737 1.0194 1.0826 0.027 Uiso 1 1 calc R . . . .
C63 C 0.40925(10) 0.92403(6) 1.08145(6) 0.0191(2) Uani 1 1 d . . . . .
C64 C 0.56101(10) 0.77628(6) 1.05151(6) 0.0202(2) Uani 1 1 d . . . . .
H64 H 0.4896 0.7448 1.0418 0.024 Uiso 1 1 calc R . . . .
C65 C 0.61160(11) 0.76358(7) 0.99495(7) 0.0290(3) Uani 1 1 d . . . . .
H65A H 0.5598 0.7716 0.9560 0.044 Uiso 1 1 calc GR . . . .
H65B H 0.6248 0.7177 0.9889 0.044 Uiso 1 1 calc GR . . . .
H65C H 0.6826 0.7934 1.0037 0.044 Uiso 1 1 calc GR . . . .
C66 C 0.63880(12) 0.76330(8) 1.11340(8) 0.0321(3) Uani 1 1 d . . . . .
H66A H 0.7082 0.7950 1.1251 0.048 Uiso 1 1 calc GR . . . .
H66B H 0.6559 0.7183 1.1066 0.048 Uiso 1 1 calc GR . . . .
H66C H 0.6020 0.7683 1.1480 0.048 Uiso 1 1 calc GR . . . .
C67B C 0.2875(14) 0.9431(8) 1.0815(10) 0.017(3) Uani 0.190(16) 1 d . . P D 2
H67B H 0.2319 0.9015 1.0674 0.020 Uiso 0.190(16) 1 calc R . P D 2
C68B C 0.2316(3) 0.9696(3) 1.05006(16) 0.0303(8) Uani 0.810(16) 1 d . . P D 1
H68A H 0.2714 1.0121 1.0466 0.045 Uiso 0.810(16) 1 calc GR . P D 1
H68B H 0.1629 0.9766 1.0621 0.045 Uiso 0.810(16) 1 calc GR . P D 1
H68C H 0.2126 0.9399 1.0087 0.045 Uiso 0.810(16) 1 calc GR . P D 1
C69B C 0.304(2) 0.9650(12) 1.1518(11) 0.038(4) Uani 0.190(16) 1 d . . P D 2
H69A H 0.3224 0.9285 1.1746 0.057 Uiso 0.190(16) 1 calc GR . P D 2
H69B H 0.2343 0.9782 1.1590 0.057 Uiso 0.190(16) 1 calc GR . P D 2
H69C H 0.3643 1.0026 1.1678 0.057 Uiso 0.190(16) 1 calc GR . P D 2
C70 C 0.08848(9) 0.71320(6) 1.06749(5) 0.0149(2) Uani 1 1 d . . . . .
C71 C -0.00102(9) 0.74903(6) 1.06081(5) 0.0187(2) Uani 1 1 d . . . . .
C72 C -0.10753(10) 0.71352(7) 1.05173(6) 0.0243(3) Uani 1 1 d . . . . .
H72 H -0.1700 0.7363 1.0469 0.029 Uiso 1 1 calc R . . . .
C73 C -0.12356(10) 0.64598(7) 1.04970(6) 0.0260(3) Uani 1 1 d . . . . .
H73 H -0.1964 0.6230 1.0446 0.031 Uiso 1 1 calc R . . . .
C74 C -0.03426(11) 0.61163(7) 1.05511(6) 0.0240(2) Uani 1 1 d . . . . .
H74 H -0.0467 0.5651 1.0528 0.029 Uiso 1 1 calc R . . . .
C75 C 0.07406(10) 0.64445(6) 1.06389(5) 0.0185(2) Uani 1 1 d . . . . .
C76 C 0.01243(10) 0.82284(7) 1.06090(7) 0.0238(2) Uani 1 1 d . . . . .
H76 H 0.0942 0.8404 1.0740 0.029 Uiso 1 1 calc R . . . .
C77 C -0.03663(13) 0.83672(8) 0.99332(7) 0.0321(3) Uani 1 1 d . . . . .
H77A H -0.0010 0.8138 0.9635 0.048 Uiso 1 1 calc GR . . . .
H77B H -0.0230 0.8844 0.9935 0.048 Uiso 1 1 calc GR . . . .
H77C H -0.1173 0.8209 0.9798 0.048 Uiso 1 1 calc GR . . . .
C78 C -0.04109(13) 0.86015(8) 1.10765(7) 0.0338(3) Uani 1 1 d . . . . .
H78A H -0.1221 0.8456 1.0943 0.051 Uiso 1 1 calc GR . . . .
H78B H -0.0252 0.9077 1.1077 0.051 Uiso 1 1 calc GR . . . .
H78C H -0.0102 0.8511 1.1509 0.051 Uiso 1 1 calc GR . . . .
C79 C 0.17084(11) 0.60611(6) 1.06606(7) 0.0242(3) Uani 1 1 d . . . . .
H79 H 0.2411 0.6364 1.0908 0.029 Uiso 1 1 calc R . . . .
C80 C 0.17934(17) 0.58567(9) 0.99798(9) 0.0446(4) Uani 1 1 d . . . . .
H80A H 0.1101 0.5572 0.9723 0.067 Uiso 1 1 calc GR . . . .
H80B H 0.2425 0.5615 0.9991 0.067 Uiso 1 1 calc GR . . . .
H80C H 0.1909 0.6252 0.9788 0.067 Uiso 1 1 calc GR . . . .
C81 C 0.16229(14) 0.54561(9) 1.09857(9) 0.0410(4) Uani 1 1 d . . . . .
H81A H 0.1571 0.5593 1.1423 0.061 Uiso 1 1 calc GR . . . .
H81B H 0.2288 0.5245 1.1001 0.061 Uiso 1 1 calc GR . . . .
H81C H 0.0955 0.5142 1.0742 0.061 Uiso 1 1 calc GR . . . .
C82 C 0.09004(9) 0.74834(5) 0.80325(5) 0.01359(19) Uani 1 1 d . . . . .
C83 C 0.05699(10) 0.71938(8) 0.69558(6) 0.0264(3) Uani 1 1 d . . . . .
H83 H 0.0679 0.7043 0.6549 0.032 Uiso 1 1 calc R . . . .
C84 C -0.03702(10) 0.73742(7) 0.70622(5) 0.0221(2) Uani 1 1 d . . . . .
H84 H -0.1047 0.7376 0.6747 0.027 Uiso 1 1 calc R . . . .
C85 C 0.24254(9) 0.70425(6) 0.76069(5) 0.0167(2) Uani 1 1 d . . . . .
C86 C 0.33553(10) 0.74981(6) 0.76234(5) 0.0177(2) Uani 1 1 d . . . . .
C87 C 0.43640(10) 0.72573(7) 0.76646(6) 0.0231(2) Uani 1 1 d . . . . .
H87 H 0.5018 0.7551 0.7682 0.028 Uiso 1 1 calc R . . . .
C88 C 0.44207(11) 0.65963(8) 0.76802(6) 0.0274(3) Uani 1 1 d . . . . .
H88 H 0.5115 0.6443 0.7711 0.033 Uiso 1 1 calc R . . . .
C89 C 0.34846(11) 0.61560(7) 0.76517(6) 0.0259(3) Uani 1 1 d . . . . .
H89 H 0.3541 0.5703 0.7659 0.031 Uiso 1 1 calc R . . . .
C90 C 0.24572(10) 0.63703(6) 0.76122(6) 0.0211(2) Uani 1 1 d . . . . .
C91 C 0.32588(10) 0.82093(6) 0.75589(6) 0.0214(2) Uani 1 1 d . . . . .
H91 H 0.2692 0.8350 0.7779 0.026 Uiso 1 1 calc R . . . .
C92 C 0.43536(12) 0.86860(7) 0.78574(7) 0.0300(3) Uani 1 1 d . . . . .
H92A H 0.4664 0.8624 0.8300 0.045 Uiso 1 1 calc GR . . . .
H92B H 0.4211 0.9141 0.7855 0.045 Uiso 1 1 calc GR . . . .
H92C H 0.4888 0.8598 0.7608 0.045 Uiso 1 1 calc GR . . . .
C93 C 0.28413(13) 0.82642(8) 0.68479(6) 0.0317(3) Uani 1 1 d . . . . .
H93A H 0.3388 0.8132 0.6623 0.048 Uiso 1 1 calc GR . . . .
H93B H 0.2747 0.8722 0.6810 0.048 Uiso 1 1 calc GR . . . .
H93C H 0.2123 0.7974 0.6657 0.048 Uiso 1 1 calc GR . . . .
C94 C 0.14288(12) 0.58774(7) 0.75650(7) 0.0307(3) Uani 1 1 d . . . . .
H94 H 0.0776 0.6121 0.7519 0.037 Uiso 1 1 calc R . . . .
C95 C 0.1192(2) 0.53453(14) 0.69708(13) 0.0890(10) Uani 1 1 d . . . . .
H95A H 0.1063 0.5552 0.6587 0.134 Uiso 1 1 calc GR . . . .
H95B H 0.0526 0.5032 0.6948 0.134 Uiso 1 1 calc GR . . . .
H95C H 0.1833 0.5110 0.6996 0.134 Uiso 1 1 calc GR . . . .
C96 C 0.15299(18) 0.55603(11) 0.81579(11) 0.0579(5) Uani 1 1 d . . . . .
H96A H 0.2163 0.5316 0.8213 0.087 Uiso 1 1 calc GR . . . .
H96B H 0.0841 0.5256 0.8110 0.087 Uiso 1 1 calc GR . . . .
H96C H 0.1651 0.5904 0.8535 0.087 Uiso 1 1 calc GR . . . .
C97 C -0.09851(9) 0.77604(6) 0.80301(5) 0.0147(2) Uani 1 1 d . . . . .
C98 C -0.16712(9) 0.72713(6) 0.82008(5) 0.0165(2) Uani 1 1 d . . . . .
C99 C -0.25170(10) 0.74727(6) 0.84599(6) 0.0197(2) Uani 1 1 d . . . . .
H99 H -0.2999 0.7155 0.8582 0.024 Uiso 1 1 calc R . . . .
C100 C -0.26613(10) 0.81302(7) 0.85412(6) 0.0215(2) Uani 1 1 d . . . . .
H100 H -0.3255 0.8257 0.8705 0.026 Uiso 1 1 calc R . . . .
C101 C -0.19428(10) 0.86046(6) 0.83843(6) 0.0214(2) Uani 1 1 d . . . . .
H101 H -0.2040 0.9055 0.8452 0.026 Uiso 1 1 calc R . . . .
C102 C -0.10798(9) 0.84296(6) 0.81290(6) 0.0179(2) Uani 1 1 d . . . . .
C103 C -0.14727(10) 0.65581(6) 0.81406(6) 0.0200(2) Uani 1 1 d . . . . .
H103 H -0.0919 0.6509 0.7884 0.024 Uiso 1 1 calc R . . . .
C104 C -0.25326(12) 0.60711(7) 0.77918(8) 0.0315(3) Uani 1 1 d . . . . .
H10A H -0.3081 0.6097 0.8042 0.047 Uiso 1 1 calc GR . . . .
H10B H -0.2352 0.5622 0.7741 0.047 Uiso 1 1 calc GR . . . .
H10C H -0.2845 0.6182 0.7368 0.047 Uiso 1 1 calc GR . . . .
C105 C -0.09576(13) 0.63979(7) 0.88044(7) 0.0317(3) Uani 1 1 d . . . . .
H10D H -0.0273 0.6712 0.9016 0.048 Uiso 1 1 calc GR . . . .
H10E H -0.0779 0.5948 0.8759 0.048 Uiso 1 1 calc GR . . . .
H10F H -0.1491 0.6431 0.9063 0.048 Uiso 1 1 calc GR . . . .
C106 C -0.02594(10) 0.89527(6) 0.79869(6) 0.0223(2) Uani 1 1 d . . . . .
H106 H 0.0283 0.8721 0.7808 0.027 Uiso 1 1 calc R . . . .
C107 C -0.08404(14) 0.93352(10) 0.74858(9) 0.0464(5) Uani 1 1 d . . . . .
H10G H -0.1217 0.9029 0.7087 0.070 Uiso 1 1 calc GR . . . .
H10H H -0.0285 0.9664 0.7405 0.070 Uiso 1 1 calc GR . . . .
H10I H -0.1392 0.9559 0.7644 0.070 Uiso 1 1 calc GR . . . .
C108 C 0.04018(15) 0.94151(8) 0.86034(8) 0.0429(4) Uani 1 1 d . . . . .
H10J H -0.0107 0.9658 0.8784 0.064 Uiso 1 1 calc GR . . . .
H10K H 0.0965 0.9728 0.8510 0.064 Uiso 1 1 calc GR . . . .
H10L H 0.0773 0.9156 0.8913 0.064 Uiso 1 1 calc GR . . . .
C109 C 0.42507(13) 0.40706(7) 0.09196(7) 0.0299(3) Uani 1 1 d . . . . .
H10M H 0.3469 0.3962 0.0664 0.045 Uiso 1 1 calc GR . . . .
H10N H 0.4323 0.4429 0.1277 0.045 Uiso 1 1 calc GR . . . .
H10O H 0.4490 0.3680 0.1087 0.045 Uiso 1 1 calc GR . . . .
C110 C 0.49799(12) 0.42892(7) 0.05005(6) 0.0252(3) Uani 1 1 d . . . . .
H11D H 0.4955 0.3913 0.0162 0.030 Uiso 1 1 calc R . . . .
H11E H 0.5763 0.4416 0.0766 0.030 Uiso 1 1 calc R . . . .
C111 C 0.46112(11) 0.48682(6) 0.01871(6) 0.0221(2) Uani 1 1 d . . . . .
H11F H 0.3852 0.4727 -0.0107 0.027 Uiso 1 1 calc R . . . .
H11G H 0.4570 0.5229 0.0523 0.027 Uiso 1 1 calc R . . . .
C67A C 0.3061(3) 0.9389(2) 1.1011(2) 0.0190(6) Uani 0.810(16) 1 d . . P D 1
H67A H 0.2631 0.8960 1.1039 0.023 Uiso 0.810(16) 1 calc R . P D 1
C69A C 0.3349(3) 0.9829(2) 1.16704(18) 0.0253(6) Uani 0.810(16) 1 d . . P D 1
H69D H 0.3850 0.9630 1.1985 0.038 Uiso 0.810(16) 1 calc GR . P D 1
H69E H 0.2662 0.9874 1.1800 0.038 Uiso 0.810(16) 1 calc GR . P D 1
H69F H 0.3718 1.0267 1.1648 0.038 Uiso 0.810(16) 1 calc GR . P D 1
C68A C 0.2437(11) 0.9929(9) 1.0425(6) 0.022(2) Uani 0.190(16) 1 d . . P D 2
H68D H 0.2988 1.0333 1.0539 0.033 Uiso 0.190(16) 1 calc GR . P D 2
H68E H 0.1738 1.0029 1.0512 0.033 Uiso 0.190(16) 1 calc GR . P D 2
H68F H 0.2299 0.9751 0.9969 0.033 Uiso 0.190(16) 1 calc GR . P D 2

loop_
_atom_site_aniso_label
_atom_site_aniso_U_11
_atom_site_aniso_U_22
_atom_site_aniso_U_33
_atom_site_aniso_U_23
_atom_site_aniso_U_13
_atom_site_aniso_U_12
Cl1 0.02522(15) 0.01366(13) 0.03051(16) 0.00422(11) 0.01395(12) 0.00318(10)
Cl1A 0.02399(15) 0.03593(18) 0.01104(12) 0.00349(11) 0.00391(10) 0.00896(12)
S1 0.02399(15) 0.03593(18) 0.01104(12) 0.00349(11) 0.00391(10) 0.00896(12)
S1A 0.02522(15) 0.01366(13) 0.03051(16) 0.00422(11) 0.01395(12) 0.00318(10)
P1 0.0128(4) 0.0140(6) 0.0124(5) 0.0033(4) 0.0055(4) 0.0016(4)
P1A 0.0132(7) 0.0143(10) 0.0142(9) 0.0049(7) 0.0045(6) 0.0019(6)
N1 0.0161(4) 0.0205(5) 0.0157(4) 0.0055(4) 0.0072(4) 0.0051(4)
N2 0.0144(4) 0.0171(5) 0.0155(4) 0.0005(3) 0.0068(3) 0.0012(3)
N3 0.0182(5) 0.0170(5) 0.0197(5) -0.0006(4) 0.0083(4) 0.0023(4)
N4 0.0186(5) 0.0166(5) 0.0177(4) 0.0056(3) 0.0098(4) 0.0033(4)
N5 0.0133(4) 0.0178(5) 0.0111(4) 0.0009(3) 0.0034(3) 0.0026(3)
N6 0.0139(4) 0.0241(5) 0.0112(4) 0.0006(3) 0.0038(3) 0.0014(4)
C1 0.0144(5) 0.0154(5) 0.0119(4) 0.0014(4) 0.0027(4) 0.0024(4)
C2 0.0166(5) 0.0266(6) 0.0208(5) 0.0005(5) 0.0100(4) 0.0027(4)
C3 0.0207(6) 0.0256(6) 0.0255(6) -0.0006(5) 0.0122(5) 0.0055(5)
C4 0.0129(5) 0.0158(5) 0.0167(5) 0.0002(4) 0.0052(4) -0.0014(4)
C5 0.0135(5) 0.0212(6) 0.0187(5) 0.0041(4) 0.0037(4) -0.0008(4)
C5BA 0.046(8) 0.106(18) 0.040(7) 0.027(10) 0.008(6) -0.016(10)
C6 0.0217(6) 0.0186(6) 0.0279(6) 0.0065(5) 0.0031(5) -0.0011(4)
C7 0.0258(6) 0.0176(6) 0.0292(6) -0.0014(5) 0.0031(5) -0.0017(5)
C8 0.0219(6) 0.0225(6) 0.0192(5) -0.0020(4) 0.0029(4) -0.0015(5)
C9 0.0148(5) 0.0199(6) 0.0177(5) 0.0023(4) 0.0045(4) 0.0002(4)
C9AA 0.069(10) 0.095(18) 0.034(6) 0.001(8) -0.012(6) 0.041(10)
C10 0.0186(5) 0.0269(6) 0.0181(5) 0.0050(4) 0.0033(4) 0.0017(5)
C11 0.0219(6) 0.0317(7) 0.0239(6) 0.0080(5) 0.0020(5) 0.0033(5)
C12 0.0231(7) 0.0928(15) 0.0257(7) 0.0167(8) 0.0082(6) 0.0008(8)
C13 0.0214(6) 0.0228(6) 0.0159(5) 0.0030(4) 0.0032(4) 0.0024(4)
C14 0.0257(6) 0.0416(8) 0.0210(6) 0.0118(5) 0.0058(5) 0.0003(6)
C15 0.0212(6) 0.0348(7) 0.0257(6) 0.0048(5) 0.0024(5) 0.0075(5)
C16 0.0239(6) 0.0154(5) 0.0252(6) -0.0006(4) 0.0104(5) 0.0032(4)
C17 0.0235(6) 0.0159(6) 0.0298(6) -0.0020(5) 0.0075(5) 0.0054(4)
C18 0.0304(7) 0.0178(6) 0.0407(8) -0.0055(5) 0.0066(6) 0.0000(5)
C19 0.0439(9) 0.0162(6) 0.0511(9) 0.0015(6) 0.0193(7) -0.0032(6)
C20 0.0551(10) 0.0213(7) 0.0377(8) 0.0059(6) 0.0188(7) 0.0003(6)
C21 0.0405(8) 0.0191(6) 0.0274(6) 0.0017(5) 0.0123(6) 0.0024(5)
C22 0.0287(7) 0.0194(6) 0.0274(6) -0.0013(5) 0.0010(5) 0.0059(5)
C23 0.0340(8) 0.0300(8) 0.0353(8) -0.0076(6) -0.0047(6) 0.0102(6)
C24 0.0380(8) 0.0305(8) 0.0293(7) 0.0032(6) 0.0076(6) 0.0071(6)
C25 0.0555(10) 0.0258(7) 0.0248(7) 0.0050(5) 0.0057(6) -0.0017(7)
C26 0.0460(12) 0.0447(16) 0.0413(14) 0.0049(11) 0.0076(10) 0.0095(10)
C27 0.0744(19) 0.0456(17) 0.0280(13) 0.0031(11) 0.0117(11) 0.0161(15)
C28 0.0151(5) 0.0126(5) 0.0116(4) 0.0021(4) 0.0041(4) -0.0009(4)
C29 0.0161(5) 0.0280(6) 0.0145(5) 0.0017(4) 0.0058(4) 0.0060(4)
C30 0.0151(5) 0.0330(7) 0.0152(5) 0.0016(4) 0.0057(4) 0.0056(5)
C31 0.0137(5) 0.0197(5) 0.0114(4) 0.0016(4) 0.0038(4) 0.0045(4)
C32 0.0140(5) 0.0220(6) 0.0140(5) 0.0008(4) 0.0051(4) 0.0024(4)
C33 0.0149(5) 0.0339(7) 0.0159(5) 0.0003(5) 0.0028(4) 0.0002(5)
C34 0.0181(6) 0.0443(8) 0.0171(5) 0.0095(5) 0.0042(4) 0.0113(5)
C35 0.0279(6) 0.0308(7) 0.0216(6) 0.0112(5) 0.0093(5) 0.0139(5)
C36 0.0235(6) 0.0202(6) 0.0162(5) 0.0036(4) 0.0077(4) 0.0059(4)
C37 0.0221(6) 0.0183(6) 0.0225(6) 0.0018(4) 0.0066(5) -0.0006(4)
C38 0.0455(9) 0.0200(7) 0.0470(9) 0.0060(6) 0.0280(7) 0.0078(6)
C39 0.0296(7) 0.0281(7) 0.0293(7) 0.0019(5) 0.0117(5) -0.0061(5)
C40 0.0374(7) 0.0173(6) 0.0212(6) 0.0041(4) 0.0082(5) 0.0023(5)
C41 0.0425(8) 0.0278(7) 0.0279(7) 0.0025(5) 0.0123(6) -0.0033(6)
C42 0.0620(11) 0.0230(7) 0.0368(8) 0.0029(6) 0.0231(8) 0.0082(7)
C43 0.0130(5) 0.0301(6) 0.0112(5) -0.0008(4) 0.0032(4) -0.0016(4)
C44 0.0129(5) 0.0346(7) 0.0138(5) 0.0027(4) 0.0032(4) -0.0012(4)
C45 0.0196(6) 0.0474(9) 0.0144(5) 0.0059(5) 0.0015(4) -0.0026(5)
C46 0.0217(6) 0.0519(9) 0.0132(5) -0.0026(5) 0.0022(5) -0.0110(6)
C47 0.0259(6) 0.0370(8) 0.0185(6) -0.0073(5) 0.0069(5) -0.0117(5)
C48 0.0197(6) 0.0317(7) 0.0172(5) -0.0020(5) 0.0071(4) -0.0052(5)
C49 0.0167(5) 0.0309(7) 0.0179(5) 0.0052(5) 0.0016(4) 0.0017(5)
C50 0.0216(6) 0.0392(8) 0.0433(8) 0.0042(7) 0.0075(6) 0.0060(6)
C51 0.0287(7) 0.0332(7) 0.0245(6) 0.0096(5) 0.0058(5) 0.0005(5)
C52 0.0321(7) 0.0243(7) 0.0258(6) -0.0020(5) 0.0066(5) -0.0065(5)
C53 0.0556(11) 0.0331(9) 0.0474(10) -0.0041(7) 0.0135(8) 0.0062(8)
C54 0.0537(10) 0.0355(9) 0.0375(8) 0.0056(7) 0.0183(8) -0.0108(7)
Cl2 0.0333(8) 0.0226(6) 0.0154(4) 0.0029(3) 0.0064(5) -0.0104(6)
Cl2A 0.0141(7) 0.0334(12) 0.0108(8) 0.0023(6) 0.0043(5) 0.0113(6)
S2 0.0335(11) 0.0288(7) 0.0272(8) -0.0016(5) -0.0025(6) 0.0189(7)
S2A 0.0433(15) 0.0177(6) 0.0186(9) 0.0021(5) 0.0126(11) -0.0082(10)
P2 0.0087(4) 0.0130(7) 0.0095(4) 0.0007(5) 0.0014(3) 0.0007(5)
P2A 0.0132(7) 0.0122(9) 0.0097(6) 0.0018(6) 0.0038(5) 0.0030(6)
N7 0.0136(8) 0.0153(10) 0.0126(8) 0.0026(8) 0.0033(6) 0.0031(8)
N7A 0.0094(10) 0.0070(12) 0.0082(10) 0.0015(8) 0.0024(7) 0.0007(8)
N8 0.0117(4) 0.0156(4) 0.0105(4) 0.0024(3) 0.0026(3) -0.0010(3)
N9 0.0098(4) 0.0163(4) 0.0105(4) 0.0019(3) 0.0019(3) -0.0007(3)
N10 0.0133(12) 0.023(3) 0.0118(10) 0.004(2) 0.0028(8) 0.007(2)
N10A 0.0109(16) 0.017(3) 0.0112(14) 0.003(3) 0.0021(11) 0.005(3)
N11 0.0117(4) 0.0276(5) 0.0109(4) 0.0018(4) 0.0026(3) 0.0042(4)
N12 0.0111(4) 0.0214(5) 0.0105(4) 0.0036(3) 0.0018(3) 0.0044(3)
C55 0.0108(4) 0.0136(5) 0.0122(4) 0.0017(4) 0.0041(4) 0.0020(4)
C56 0.0147(5) 0.0213(6) 0.0110(5) 0.0037(4) 0.0012(4) -0.0012(4)
C57 0.0139(5) 0.0203(5) 0.0109(4) 0.0041(4) 0.0018(4) 0.0004(4)
C58 0.0125(5) 0.0145(5) 0.0124(4) 0.0024(4) 0.0033(4) -0.0013(4)
C59 0.0130(5) 0.0163(5) 0.0156(5) 0.0043(4) 0.0028(4) 0.0013(4)
C60 0.0136(5) 0.0215(6) 0.0269(6) 0.0069(5) 0.0074(4) 0.0000(4)
C61 0.0203(6) 0.0186(6) 0.0306(6) 0.0060(5) 0.0095(5) -0.0034(4)
C62 0.0238(6) 0.0134(5) 0.0308(6) 0.0015(4) 0.0096(5) 0.0005(4)
C63 0.0178(5) 0.0167(5) 0.0225(5) -0.0005(4) 0.0077(4) 0.0008(4)
C64 0.0135(5) 0.0176(6) 0.0305(6) 0.0061(5) 0.0064(4) 0.0028(4)
C65 0.0205(6) 0.0254(7) 0.0425(8) -0.0015(6) 0.0145(6) 0.0036(5)
C66 0.0231(6) 0.0336(8) 0.0437(8) 0.0208(6) 0.0066(6) 0.0095(5)
C67B 0.014(5) 0.015(4) 0.024(7) 0.003(5) 0.007(5) 0.006(3)
C68B 0.0230(11) 0.042(2) 0.0246(11) -0.0012(12) 0.0044(8) 0.0132(14)
C69B 0.055(10) 0.036(9) 0.036(9) 0.021(7) 0.022(7) 0.026(7)
C70 0.0101(4) 0.0210(5) 0.0116(4) 0.0011(4) 0.0023(4) -0.0021(4)
C71 0.0128(5) 0.0249(6) 0.0170(5) 0.0011(4) 0.0041(4) 0.0009(4)
C72 0.0123(5) 0.0331(7) 0.0260(6) 0.0016(5) 0.0052(4) 0.0009(5)
C73 0.0140(5) 0.0352(7) 0.0239(6) 0.0002(5) 0.0041(5) -0.0073(5)
C74 0.0199(6) 0.0232(6) 0.0238(6) 0.0001(5) 0.0036(5) -0.0070(5)
C75 0.0156(5) 0.0197(6) 0.0173(5) 0.0006(4) 0.0026(4) -0.0018(4)
C76 0.0139(5) 0.0240(6) 0.0327(7) 0.0037(5) 0.0049(5) 0.0044(4)
C77 0.0310(7) 0.0362(8) 0.0364(7) 0.0147(6) 0.0149(6) 0.0119(6)
C78 0.0371(8) 0.0332(8) 0.0308(7) 0.0011(6) 0.0064(6) 0.0152(6)
C79 0.0188(6) 0.0150(6) 0.0358(7) 0.0031(5) 0.0040(5) -0.0007(4)
C80 0.0604(11) 0.0397(9) 0.0525(10) 0.0189(8) 0.0338(9) 0.0302(8)
C81 0.0381(8) 0.0420(9) 0.0462(9) 0.0243(7) 0.0069(7) 0.0105(7)
C82 0.0109(4) 0.0174(5) 0.0133(5) 0.0040(4) 0.0035(4) 0.0038(4)
C83 0.0173(6) 0.0500(9) 0.0099(5) 0.0010(5) 0.0014(4) 0.0068(5)
C84 0.0153(5) 0.0392(7) 0.0107(5) 0.0040(5) 0.0010(4) 0.0054(5)
C85 0.0129(5) 0.0262(6) 0.0111(4) 0.0009(4) 0.0037(4) 0.0054(4)
C86 0.0157(5) 0.0274(6) 0.0105(4) 0.0019(4) 0.0051(4) 0.0037(4)
C87 0.0153(5) 0.0390(7) 0.0164(5) 0.0045(5) 0.0067(4) 0.0051(5)
C88 0.0203(6) 0.0446(8) 0.0217(6) 0.0055(5) 0.0087(5) 0.0165(6)
C89 0.0281(6) 0.0301(7) 0.0218(6) 0.0022(5) 0.0083(5) 0.0134(5)
C90 0.0203(6) 0.0253(6) 0.0169(5) -0.0004(4) 0.0054(4) 0.0040(5)
C91 0.0213(6) 0.0276(6) 0.0163(5) 0.0042(4) 0.0075(4) 0.0023(5)
C92 0.0284(7) 0.0326(7) 0.0274(7) 0.0011(5) 0.0112(5) -0.0047(5)
C93 0.0394(8) 0.0358(8) 0.0210(6) 0.0109(5) 0.0069(6) 0.0056(6)
C94 0.0282(7) 0.0252(7) 0.0346(7) -0.0023(5) 0.0079(6) -0.0021(5)
C95 0.0808(17) 0.0870(19) 0.0710(16) -0.0492(14) 0.0293(14) -0.0458(15)
C96 0.0536(11) 0.0533(12) 0.0619(12) 0.0246(10) 0.0108(10) -0.0173(9)
C97 0.0101(4) 0.0219(6) 0.0119(4) 0.0032(4) 0.0011(4) 0.0052(4)
C98 0.0128(5) 0.0215(6) 0.0149(5) 0.0036(4) 0.0023(4) 0.0038(4)
C99 0.0141(5) 0.0262(6) 0.0203(5) 0.0059(4) 0.0059(4) 0.0034(4)
C100 0.0143(5) 0.0298(7) 0.0222(6) 0.0034(5) 0.0069(4) 0.0078(5)
C101 0.0184(5) 0.0211(6) 0.0253(6) 0.0033(5) 0.0053(5) 0.0081(4)
C102 0.0136(5) 0.0212(6) 0.0184(5) 0.0048(4) 0.0021(4) 0.0040(4)
C103 0.0169(5) 0.0200(6) 0.0254(6) 0.0054(4) 0.0084(4) 0.0041(4)
C104 0.0259(7) 0.0241(7) 0.0392(8) -0.0018(6) 0.0040(6) 0.0019(5)
C105 0.0333(7) 0.0259(7) 0.0353(7) 0.0129(6) 0.0027(6) 0.0074(6)
C106 0.0178(5) 0.0200(6) 0.0302(6) 0.0068(5) 0.0071(5) 0.0035(4)
C107 0.0285(8) 0.0632(12) 0.0544(10) 0.0407(9) 0.0090(7) 0.0036(7)
C108 0.0470(9) 0.0320(8) 0.0397(9) 0.0018(7) 0.0054(7) -0.0150(7)
C109 0.0404(8) 0.0262(7) 0.0238(6) 0.0060(5) 0.0109(6) 0.0011(6)
C110 0.0302(7) 0.0222(6) 0.0246(6) 0.0067(5) 0.0080(5) 0.0051(5)
C111 0.0243(6) 0.0205(6) 0.0229(6) 0.0048(5) 0.0078(5) 0.0044(5)
C67A 0.0171(12) 0.0161(9) 0.0242(16) 0.0013(12) 0.0064(12) 0.0047(8)
C69A 0.0290(14) 0.0284(14) 0.0209(12) 0.0012(10) 0.0107(10) 0.0092(10)
C68A 0.021(4) 0.024(6) 0.023(4) 0.007(4) 0.007(3) 0.009(4)

loop_
_atom_type_symbol
_atom_type_description
_atom_type_scat_dispersion_real
_atom_type_scat_dispersion_imag
_atom_type_scat_source
C C 0.0033 0.0016 'International Tables Vol C Tables 4.2.6.8 and 6.1.1.4'
H H 0.0000 0.0000 'International Tables Vol C Tables 4.2.6.8 and 6.1.1.4'
Cl Cl 0.1484 0.1585 'International Tables Vol C Tables 4.2.6.8 and 6.1.1.4'
N N 0.0061 0.0033 'International Tables Vol C Tables 4.2.6.8 and 6.1.1.4'
P P 0.1023 0.0942 'International Tables Vol C Tables 4.2.6.8 and 6.1.1.4'
S S 0.1246 0.1234 'International Tables Vol C Tables 4.2.6.8 and 6.1.1.4'

loop_
_geom_angle_atom_site_label_1
_geom_angle_atom_site_label_2
_geom_angle_atom_site_label_3
_geom_angle
_geom_angle_site_symmetry_1
_geom_angle_site_symmetry_3
_geom_angle_publ_flag
N1 P1 Cl1 108.79(18) . . ?
N1 P1 N4 105.61(14) . . ?
N4 P1 Cl1 101.77(17) . . ?
N1 P1A Cl1A 103.9(3) . . ?
N4 P1A Cl1A 110.0(3) . . ?
N4 P1A N1 105.1(2) . . ?
C1 N1 P1 129.41(13) . . ?
C1 N1 P1A 132.32(19) . . ?
C1 N2 C2 109.74(10) . . ?
C1 N2 C4 125.14(9) . . ?
C2 N2 C4 124.55(10) . . ?
C1 N3 C3 110.08(10) . . ?
C1 N3 C16 122.59(10) . . ?
C3 N3 C16 127.31(10) . . ?
C28 N4 P1 129.02(13) . . ?
C28 N4 P1A 124.8(2) . . ?
C28 N5 C29 110.46(9) . . ?
C28 N5 C31 123.70(9) . . ?
C29 N5 C31 124.42(9) . . ?
C28 N6 C30 109.99(9) . . ?
C28 N6 C43 130.05(10) . . ?
C30 N6 C43 119.89(10) . . ?
N1 C1 N2 129.41(10) . . ?
N1 C1 N3 124.90(10) . . ?
N3 C1 N2 105.26(9) . . ?
C3 C2 N2 107.49(10) . . ?
C2 C3 N3 107.42(11) . . ?
C5 C4 N2 118.76(10) . . ?
C5 C4 C9 123.05(11) . . ?
C9 C4 N2 118.19(10) . . ?
C4 C5 C10 123.18(11) . . ?
C6 C5 C4 116.93(11) . . ?
C6 C5 C10 119.89(11) . . ?
C7 C6 C5 121.35(12) . . ?
C8 C7 C6 120.29(12) . . ?
C7 C8 C9 121.09(11) . . ?
C4 C9 C13 123.31(11) . . ?
C8 C9 C4 117.27(11) . . ?
C8 C9 C13 119.41(11) . . ?
C5 C10 C11 112.06(11) . . ?
C5 C10 C12 111.13(11) . . ?
C12 C10 C11 109.57(12) . . ?
C9 C13 C14 111.24(11) . . ?
C9 C13 C15 111.48(10) . . ?
C14 C13 C15 109.79(10) . . ?
C17 C16 N3 118.95(11) . . ?
C17 C16 C21 123.02(12) . . ?
C21 C16 N3 118.00(11) . . ?
C16 C17 C22 122.09(12) . . ?
C18 C17 C16 117.08(13) . . ?
C18 C17 C22 120.78(12) . . ?
C19 C18 C17 121.04(14) . . ?
C20 C19 C18 120.52(14) . . ?
C19 C20 C21 120.96(14) . . ?
C16 C21 C25 122.62(12) . . ?
C20 C21 C16 117.32(13) . . ?
C20 C21 C25 120.04(13) . . ?
C17 C22 C23 113.15(13) . . ?
C17 C22 C24 109.66(11) . . ?
C23 C22 C24 109.53(12) . . ?
C9AA C25 C5BA 115.6(10) . . ?
C9AA C25 C21 113.7(7) . . ?
C21 C25 C5BA 111.9(7) . . ?
C21 C25 C26 110.59(15) . . ?
C27 C25 C21 113.6(2) . . ?
C27 C25 C26 110.09(17) . . ?
N4 C28 N5 124.09(10) . . ?
N4 C28 N6 130.85(10) . . ?
N6 C28 N5 104.76(9) . . ?
C30 C29 N5 107.09(10) . . ?
C29 C30 N6 107.69(10) . . ?
C32 C31 N5 119.19(10) . . ?
C32 C31 C36 123.74(10) . . ?
C36 C31 N5 116.98(10) . . ?
C31 C32 C33 116.43(11) . . ?
C31 C32 C37 122.64(10) . . ?
C33 C32 C37 120.85(11) . . ?
C34 C33 C32 121.38(12) . . ?
C35 C34 C33 120.36(11) . . ?
C34 C35 C36 120.86(12) . . ?
C31 C36 C40 122.09(11) . . ?
C35 C36 C31 117.19(11) . . ?
C35 C36 C40 120.65(11) . . ?
C32 C37 C38 110.03(10) . . ?
C32 C37 C39 112.89(11) . . ?
C39 C37 C38 110.00(11) . . ?
C36 C40 C41 110.75(11) . . ?
C42 C40 C36 112.28(12) . . ?
C42 C40 C41 111.83(12) . . ?
C44 C43 N6 117.06(11) . . ?
C48 C43 N6 118.91(11) . . ?
C48 C43 C44 123.59(11) . . ?
C43 C44 C45 116.68(12) . . ?
C43 C44 C49 122.67(10) . . ?
C45 C44 C49 120.62(12) . . ?
C46 C45 C44 121.32(13) . . ?
C45 C46 C47 120.16(12) . . ?
C46 C47 C48 121.09(13) . . ?
C43 C48 C47 116.95(13) . . ?
C43 C48 C52 121.54(11) . . ?
C47 C48 C52 121.50(13) . . ?
C44 C49 C50 112.36(11) . . ?
C44 C49 C51 110.39(11) . . ?
C51 C49 C50 110.45(12) . . ?
C48 C52 C53 113.06(13) . . ?
C48 C52 C54 110.18(13) . . ?
C53 C52 C54 110.87(13) . . ?
S2 P2 Cl2 108.6(2) . . ?
N7 P2 Cl2 105.7(3) . . ?
N7 P2 S2 115.5(3) . . ?
N7 P2 N10 103.1(4) . . ?
N10 P2 Cl2 102.5(3) . . ?
N10 P2 S2 120.0(4) . . ?
S2A P2A Cl2A 110.4(3) . . ?
N7A P2A Cl2A 99.5(4) . . ?
N7A P2A S2A 121.8(4) . . ?
N10A P2A Cl2A 104.7(5) . . ?
N10A P2A S2A 116.6(5) . . ?
N10A P2A N7A 101.3(6) . . ?
C55 N7 P2 128.0(3) . . ?
C55 N7A P2A 133.0(4) . . ?
C55 N8 C56 109.38(9) . . ?
C55 N8 C58 128.72(9) . . ?
C56 N8 C58 119.07(9) . . ?
C55 N9 C57 110.53(9) . . ?
C55 N9 C70 126.60(9) . . ?
C57 N9 C70 122.84(9) . . ?
C82 N10 P2 138.4(7) . . ?
C82 N10A P2A 132.5(8) . . ?
C82 N11 C83 109.62(9) . . ?
C82 N11 C85 127.88(9) . . ?
C83 N11 C85 121.85(10) . . ?
C82 N12 C84 110.85(9) . . ?
C82 N12 C97 124.74(9) . . ?
C84 N12 C97 124.32(9) . . ?
N7 C55 N8 129.8(2) . . ?
N7 C55 N9 124.6(2) . . ?
N7A C55 N8 137.7(2) . . ?
N7A C55 N9 117.2(2) . . ?
N9 C55 N8 104.82(8) . . ?
C57 C56 N8 108.06(9) . . ?
C56 C57 N9 107.21(9) . . ?
C59 C58 N8 119.12(10) . . ?
C59 C58 C63 122.56(10) . . ?
C63 C58 N8 117.88(10) . . ?
C58 C59 C60 117.33(10) . . ?
C58 C59 C64 122.61(10) . . ?
C60 C59 C64 120.04(10) . . ?
C61 C60 C59 121.37(11) . . ?
C60 C61 C62 119.96(11) . . ?
C61 C62 C63 121.08(12) . . ?
C58 C63 C67B 125.1(6) . . ?
C58 C63 C67A 121.80(19) . . ?
C62 C63 C58 117.67(11) . . ?
C62 C63 C67B 115.8(6) . . ?
C62 C63 C67A 120.34(18) . . ?
C59 C64 C65 111.01(10) . . ?
C59 C64 C66 110.90(11) . . ?
C65 C64 C66 111.16(11) . . ?
C69B C67B C63 100.7(10) . . ?
C68A C67B C63 119.1(11) . . ?
C68A C67B C69B 112.6(13) . . ?
C71 C70 N9 119.15(10) . . ?
C75 C70 N9 118.01(10) . . ?
C75 C70 C71 122.65(10) . . ?
C70 C71 C76 123.23(10) . . ?
C72 C71 C70 117.25(11) . . ?
C72 C71 C76 119.49(11) . . ?
C73 C72 C71 121.21(12) . . ?
C72 C73 C74 120.41(11) . . ?
C73 C74 C75 120.91(12) . . ?
C70 C75 C79 121.68(10) . . ?
C74 C75 C70 117.54(11) . . ?
C74 C75 C79 120.71(11) . . ?
C71 C76 C77 110.30(11) . . ?
C71 C76 C78 113.30(11) . . ?
C78 C76 C77 109.33(11) . . ?
C75 C79 C80 109.04(11) . . ?
C75 C79 C81 113.79(12) . . ?
C80 C79 C81 110.13(13) . . ?
N10 C82 N11 135.8(4) . . ?
N10 C82 N12 119.5(4) . . ?
N10A C82 N11 131.6(5) . . ?
N10A C82 N12 122.2(6) . . ?
N11 C82 N12 104.42(9) . . ?
C84 C83 N11 108.04(10) . . ?
C83 C84 N12 107.03(10) . . ?
C86 C85 N11 118.66(11) . . ?
C90 C85 N11 117.81(10) . . ?
C90 C85 C86 123.45(11) . . ?
C85 C86 C91 121.55(10) . . ?
C87 C86 C85 116.91(12) . . ?
C87 C86 C91 121.44(11) . . ?
C88 C87 C86 120.72(12) . . ?
C89 C88 C87 121.07(12) . . ?
C88 C89 C90 120.57(13) . . ?
C85 C90 C94 122.76(11) . . ?
C89 C90 C85 117.25(12) . . ?
C89 C90 C94 119.98(12) . . ?
C86 C91 C92 113.66(11) . . ?
C86 C91 C93 109.84(11) . . ?
C92 C91 C93 108.88(11) . . ?
C90 C94 C95 110.62(14) . . ?
C96 C94 C90 112.50(13) . . ?
C96 C94 C95 109.98(19) . . ?
C98 C97 N12 118.01(10) . . ?
C102 C97 N12 118.53(10) . . ?
C102 C97 C98 123.43(10) . . ?
C97 C98 C103 121.70(10) . . ?
C99 C98 C97 117.14(11) . . ?
C99 C98 C103 121.09(11) . . ?
C100 C99 C98 120.84(11) . . ?
C99 C100 C101 120.37(11) . . ?
C100 C101 C102 120.97(12) . . ?
C97 C102 C106 121.86(10) . . ?
C101 C102 C97 117.17(11) . . ?
C101 C102 C106 120.95(11) . . ?
C98 C103 C104 112.61(10) . . ?
C98 C103 C105 110.00(10) . . ?
C104 C103 C105 110.92(11) . . ?
C102 C106 C107 111.95(11) . . ?
C102 C106 C108 110.36(11) . . ?
C108 C106 C107 111.37(14) . . ?
C109 C110 C111 112.58(11) . . ?
C111 C111 C110 113.33(13) 2_665 . ?
C63 C67A C68B 110.3(3) . . ?
C63 C67A C69A 112.2(3) . . ?
C68B C67A C69A 111.1(3) . . ?

loop_
_geom_bond_atom_site_label_1
_geom_bond_atom_site_label_2
_geom_bond_distance
_geom_bond_site_symmetry_2
_geom_bond_publ_flag
Cl1 P1 2.141(3) . ?
Cl1A P1A 2.132(5) . ?
P1 N1 1.585(3) . ?
P1 N4 1.597(3) . ?
P1A N1 1.603(5) . ?
P1A N4 1.590(5) . ?
N1 C1 1.3054(14) . ?
N2 C1 1.3707(14) . ?
N2 C2 1.3944(14) . ?
N2 C4 1.4403(15) . ?
N3 C1 1.3699(14) . ?
N3 C3 1.3889(15) . ?
N3 C16 1.4405(16) . ?
N4 C28 1.3065(14) . ?
N5 C28 1.3719(13) . ?
N5 C29 1.3881(14) . ?
N5 C31 1.4398(14) . ?
N6 C28 1.3716(14) . ?
N6 C30 1.3903(14) . ?
N6 C43 1.4432(14) . ?
C2 C3 1.3431(18) . ?
C4 C5 1.4037(16) . ?
C4 C9 1.4041(15) . ?
C5 C6 1.3931(18) . ?
C5 C10 1.5224(16) . ?
C5BA C25 1.584(16) . ?
C6 C7 1.3849(18) . ?
C7 C8 1.3839(19) . ?
C8 C9 1.3917(17) . ?
C9 C13 1.5197(16) . ?
C9AA C25 1.267(16) . ?
C10 C11 1.5307(18) . ?
C10 C12 1.5285(19) . ?
C13 C14 1.5303(18) . ?
C13 C15 1.5361(17) . ?
C16 C17 1.3983(18) . ?
C16 C21 1.3997(18) . ?
C17 C18 1.3979(19) . ?
C17 C22 1.5185(19) . ?
C18 C19 1.381(2) . ?
C19 C20 1.380(2) . ?
C20 C21 1.394(2) . ?
C21 C25 1.519(2) . ?
C22 C23 1.5340(19) . ?
C22 C24 1.535(2) . ?
C25 C26 1.574(4) . ?
C25 C27 1.491(4) . ?
C29 C30 1.3424(16) . ?
C31 C32 1.3954(16) . ?
C31 C36 1.4007(16) . ?
C32 C33 1.4009(16) . ?
C32 C37 1.5162(17) . ?
C33 C34 1.385(2) . ?
C34 C35 1.383(2) . ?
C35 C36 1.3936(17) . ?
C36 C40 1.5237(18) . ?
C37 C38 1.5357(19) . ?
C37 C39 1.5311(18) . ?
C40 C41 1.5322(19) . ?
C40 C42 1.523(2) . ?
C43 C44 1.3981(18) . ?
C43 C48 1.3961(18) . ?
C44 C45 1.3992(16) . ?
C44 C49 1.5159(19) . ?
C45 C46 1.383(2) . ?
C46 C47 1.384(2) . ?
C47 C48 1.3990(17) . ?
C48 C52 1.517(2) . ?
C49 C50 1.5358(19) . ?
C49 C51 1.5312(18) . ?
C52 C53 1.527(2) . ?
C52 C54 1.534(2) . ?
Cl2 P2 2.093(5) . ?
Cl2A P2A 2.110(7) . ?
S2 P2 1.942(5) . ?
S2A P2A 1.914(8) . ?
P2 N7 1.610(6) . ?
P2 N10 1.613(9) . ?
P2A N7A 1.610(8) . ?
P2A N10A 1.608(13) . ?
N7 C55 1.313(3) . ?
N7A C55 1.305(5) . ?
N8 C55 1.3802(13) . ?
N8 C56 1.4004(13) . ?
N8 C58 1.4461(13) . ?
N9 C55 1.3755(13) . ?
N9 C57 1.3908(13) . ?
N9 C70 1.4391(13) . ?
N10 C82 1.299(8) . ?
N10A C82 1.303(12) . ?
N11 C82 1.3771(14) . ?
N11 C83 1.3984(14) . ?
N11 C85 1.4402(14) . ?
N12 C82 1.3792(13) . ?
N12 C84 1.3850(14) . ?
N12 C97 1.4329(14) . ?
C56 C57 1.3381(15) . ?
C58 C59 1.3971(15) . ?
C58 C63 1.3988(16) . ?
C59 C60 1.3977(16) . ?
C59 C64 1.5144(16) . ?
C60 C61 1.3812(18) . ?
C61 C62 1.3826(18) . ?
C62 C63 1.3947(17) . ?
C63 C67B 1.618(16) . ?
C63 C67A 1.510(4) . ?
C64 C65 1.5303(18) . ?
C64 C66 1.5339(18) . ?
C67B C69B 1.498(19) . ?
C67B C68A 1.490(16) . ?
C68B C67A 1.527(4) . ?
C70 C71 1.4026(16) . ?
C70 C75 1.4020(17) . ?
C71 C72 1.3982(16) . ?
C71 C76 1.5167(18) . ?
C72 C73 1.382(2) . ?
C73 C74 1.3823(19) . ?
C74 C75 1.3982(16) . ?
C75 C79 1.5182(17) . ?
C76 C77 1.5319(19) . ?
C76 C78 1.5292(19) . ?
C79 C80 1.525(2) . ?
C79 C81 1.527(2) . ?
C83 C84 1.3393(17) . ?
C85 C86 1.3992(17) . ?
C85 C90 1.3977(18) . ?
C86 C87 1.3973(16) . ?
C86 C91 1.5134(18) . ?
C87 C88 1.383(2) . ?
C88 C89 1.380(2) . ?
C89 C90 1.3949(17) . ?
C90 C94 1.5184(19) . ?
C91 C92 1.5289(18) . ?
C91 C93 1.5360(17) . ?
C94 C95 1.527(2) . ?
C94 C96 1.516(2) . ?
C97 C98 1.4003(16) . ?
C97 C102 1.3959(16) . ?
C98 C99 1.3978(16) . ?
C98 C103 1.5187(17) . ?
C99 C100 1.3870(18) . ?
C100 C101 1.3891(18) . ?
C101 C102 1.3954(16) . ?
C102 C106 1.5211(17) . ?
C103 C104 1.5262(18) . ?
C103 C105 1.5317(18) . ?
C106 C107 1.5259(19) . ?
C106 C108 1.524(2) . ?
C109 C110 1.5205(19) . ?
C110 C111 1.5208(17) . ?
C111 C111 1.520(2) 2_665 ?
C67A C69A 1.532(4) . ?
